data_2018648
loop_
_publ_author_name
'Szczesio, Ma\/lgorzata'
'Olczak, Andrzej'
'Gobis, Katarzyna'
'Foks, Henryk'
'G\/l\'owka, Marek L.'

_publ_section_title
;
 Planarity of benzoylhydrazine--dithiocarbazoate tuberculostatics. I.
 <i>N</i>'-Methyl-substituted 3,4-dichlorobenzoyl monoesters
;
_journal_coeditor_code OV3016
_journal_issue 10
_journal_name_full 'Acta Crystallographica Section C'
_journal_page_first o373
_journal_page_last o376
_journal_paper_doi 10.1107/S0108270112036001
_journal_volume 68
_journal_year 2012
_chemical_formula_iupac 'C11 H10 Cl2 N2 O S2'
_chemical_formula_moiety 'C11 H10 Cl2 N2 O S2'
_chemical_formula_sum 'C11 H10 Cl2 N2 O S2'
_chemical_formula_weight 321.23
_chemical_name_systematic
;
3,4-dichloro-<i>N</i>-(2-sulfanylidene-1,3-thiazinan-3-yl)benzamide
;
_space_group_IT_number 14
_symmetry_cell_setting monoclinic
_symmetry_space_group_name_Hall '-P 2ybc'
_symmetry_space_group_name_H-M 'P 1 21/c 1'
_atom_sites_solution_hydrogens geom
_atom_sites_solution_primary direct
_atom_sites_solution_secondary difmap
_audit_creation_method SHELXL97
_cell_angle_alpha 90.00
_cell_angle_beta 99.995(3)
_cell_angle_gamma 90.00
_cell_formula_units_Z 4
_cell_length_a 13.3534(10)
_cell_length_b 11.6813(8)
_cell_length_c 8.9908(7)
_cell_measurement_reflns_used 12303
_cell_measurement_temperature 290
_cell_measurement_theta_max 69.3285
_cell_measurement_theta_min 3.3585
_cell_volume 1381.15(18)
_computing_cell_refinement 'SAINT-Plus (Bruker, 2009)'
_computing_data_collection 'APEX2 (Bruker, 2002)'
_computing_data_reduction 'SAINT-Plus (Bruker, 2009)'
_computing_molecular_graphics
;
PLATON (Spek, 2009) and Mercury (Macrae <i>et al.</i>, 2008)
;
_computing_publication_material 'PLATON (Spek, 2009)'
_computing_structure_refinement 'SHELXL97 (Sheldrick, 2008<i>a</i>)'
_computing_structure_solution 'SHELXS97 (Sheldrick, 2008<i>a</i>)'
_diffrn_ambient_temperature 290
_diffrn_measured_fraction_theta_full 0.992
_diffrn_measured_fraction_theta_max 0.992
_diffrn_measurement_device_type 'Bruker SMART APEXII CCD area-detector'
_diffrn_measurement_method \w
_diffrn_radiation_monochromator graphite
_diffrn_radiation_source 'fine-focus sealed tube'
_diffrn_radiation_type CuK\a
_diffrn_radiation_wavelength 1.54178
_diffrn_reflns_av_R_equivalents 0.0406
_diffrn_reflns_av_sigmaI/netI 0.0198
_diffrn_reflns_limit_h_max 15
_diffrn_reflns_limit_h_min -16
_diffrn_reflns_limit_k_max 14
_diffrn_reflns_limit_k_min 0
_diffrn_reflns_limit_l_max 10
_diffrn_reflns_limit_l_min 0
_diffrn_reflns_number 3801
_diffrn_reflns_theta_full 69.74
_diffrn_reflns_theta_max 69.74
_diffrn_reflns_theta_min 3.36
_exptl_absorpt_coefficient_mu 6.970
_exptl_absorpt_correction_T_max 0.753245
_exptl_absorpt_correction_T_min 0.446675
_exptl_absorpt_correction_type multi-scan
_exptl_absorpt_process_details '(TWINABS; Sheldrick, 2008<i>b</i>)'
_exptl_crystal_colour colourless
_exptl_crystal_density_diffrn 1.545
_exptl_crystal_density_method 'not measured'
_exptl_crystal_description needle
_exptl_crystal_F_000 656
_exptl_crystal_size_max 0.6
_exptl_crystal_size_mid 0.02
_exptl_crystal_size_min 0.02
_refine_diff_density_max 0.315
_refine_diff_density_min -0.358
_refine_ls_extinction_method none
_refine_ls_goodness_of_fit_ref 1.054
_refine_ls_hydrogen_treatment constr
_refine_ls_matrix_type full
_refine_ls_number_parameters 164
_refine_ls_number_reflns 3801
_refine_ls_number_restraints 0
_refine_ls_restrained_S_all 1.054
_refine_ls_R_factor_all 0.0348
_refine_ls_R_factor_gt 0.0339
_refine_ls_shift/su_max 0.001
_refine_ls_shift/su_mean 0.000
_refine_ls_structure_factor_coef Fsqd
_refine_ls_weighting_details 'calc w = 1/[\s^2^(Fo^2^)+(0.0535P)^2^+0.3664P] where P=(Fo^2^+2Fc^2^)/3'
_refine_ls_weighting_scheme calc
_refine_ls_wR_factor_gt 0.0937
_refine_ls_wR_factor_ref 0.0948
_reflns_number_gt 3652
_reflns_number_total 3801
_reflns_threshold_expression I>2\s(I)
_cod_data_source_file ov3016.cif
_cod_data_source_block F3
_cod_original_sg_symbol_H-M 'P 21/c'
_cod_database_code 2018648
_cod_database_fobs_code 2018648

loop_
_symmetry_equiv_pos_as_xyz
'x, y, z'
'-x, y+1/2, -z+1/2'
'-x, -y, -z'
'x, -y-1/2, z-1/2'

loop_
_atom_site_type_symbol
_atom_site_label
_atom_site_fract_x
_atom_site_fract_y
_atom_site_fract_z
_atom_site_U_iso_or_equiv
_atom_site_adp_type
_atom_site_calc_flag
_atom_site_refinement_flags
_atom_site_occupancy
_atom_site_symmetry_multiplicity
C C1 0.44936(11) 0.10160(12) 0.27872(17) 0.0325(3) Uani d . 1 1
C C4 0.27875(13) 0.23257(13) 0.4140(2) 0.0314(3) Uani d . 1 1
C C11 0.64722(13) 0.10597(15) 0.4559(2) 0.0509(4) Uani d . 1 1
H H11A 0.6396 0.0782 0.5550 0.061 Uiso calc R 1 1
H H11B 0.7171 0.0932 0.4437 0.061 Uiso calc R 1 1
C C12 0.62462(15) 0.23183(16) 0.4458(3) 0.0488(5) Uani d . 1 1
H H12A 0.6362 0.2604 0.3489 0.059 Uiso calc R 1 1
H H12B 0.6708 0.2716 0.5241 0.059 Uiso calc R 1 1
C C13 0.51648(16) 0.25741(13) 0.4632(3) 0.0441(5) Uani d . 1 1
H H13A 0.5063 0.2321 0.5622 0.053 Uiso calc R 1 1
H H13B 0.5060 0.3396 0.4579 0.053 Uiso calc R 1 1
C C41 0.18032(11) 0.29693(13) 0.37860(17) 0.0348(3) Uani d . 1 1
C C42 0.09696(16) 0.24998(13) 0.4273(3) 0.0438(5) Uani d . 1 1
H H42 0.1031 0.1807 0.4789 0.053 Uiso calc R 1 1
C C43 0.00396(13) 0.30597(18) 0.3993(2) 0.0531(5) Uani d . 1 1
C C44 -0.00520(13) 0.40949(18) 0.3244(2) 0.0550(5) Uani d . 1 1
C C45 0.07894(16) 0.45765(17) 0.2777(3) 0.0580(5) Uani d . 1 1
H H45 0.0730 0.5276 0.2275 0.070 Uiso calc R 1 1
C C46 0.17166(13) 0.40200(15) 0.3055(2) 0.0464(4) Uani d . 1 1
H H46 0.2283 0.4350 0.2753 0.056 Uiso calc R 1 1
Cl Cl3 -0.09901(5) 0.24448(6) 0.46258(15) 0.0938(3) Uani d . 1 1
Cl Cl4 -0.12079(4) 0.47972(6) 0.28823(9) 0.0856(2) Uani d . 1 1
N N2 0.44045(9) 0.20211(11) 0.34791(14) 0.0334(3) Uani d . 1 1
N N3 0.34589(12) 0.25613(10) 0.3215(2) 0.0346(3) Uani d . 1 1
H H3 0.3306 0.3035 0.2479 0.042 Uiso calc R 1 1
O O4 0.29657(8) 0.16518(9) 0.51921(12) 0.0380(2) Uani d . 1 1
S S1 0.56318(3) 0.02626(3) 0.31259(6) 0.04931(14) Uani d . 1 1
S S2 0.35775(3) 0.04147(3) 0.15478(5) 0.04419(13) Uani d . 1 1

loop_
_atom_site_aniso_label
_atom_site_aniso_U_11
_atom_site_aniso_U_22
_atom_site_aniso_U_33
_atom_site_aniso_U_12
_atom_site_aniso_U_13
_atom_site_aniso_U_23
C1 0.0291(7) 0.0333(7) 0.0366(7) 0.0011(5) 0.0098(6) 0.0059(6)
C4 0.0269(8) 0.0339(7) 0.0331(8) 0.0023(6) 0.0044(7) -0.0033(6)
C11 0.0305(8) 0.0501(10) 0.0687(12) 0.0041(7) -0.0010(8) 0.0027(9)
C12 0.0335(10) 0.0505(9) 0.0615(13) -0.0016(7) 0.0058(9) 0.0005(9)
C13 0.0338(10) 0.0467(10) 0.0505(12) 0.0016(6) 0.0038(10) -0.0101(7)
C41 0.0280(7) 0.0403(8) 0.0357(7) 0.0054(6) 0.0041(6) -0.0027(6)
C42 0.0330(10) 0.0474(11) 0.0513(12) 0.0037(6) 0.0084(10) 0.0031(6)
C43 0.0285(8) 0.0663(12) 0.0654(12) 0.0026(8) 0.0106(8) -0.0050(10)
C44 0.0351(9) 0.0661(11) 0.0621(11) 0.0195(8) 0.0036(8) -0.0032(9)
C45 0.0510(11) 0.0531(11) 0.0697(13) 0.0190(9) 0.0101(10) 0.0120(9)
C46 0.0396(9) 0.0462(9) 0.0558(10) 0.0104(7) 0.0148(7) 0.0083(8)
Cl3 0.0369(3) 0.1055(6) 0.1458(9) -0.0012(2) 0.0350(5) 0.0146(4)
Cl4 0.0453(3) 0.1012(5) 0.1079(5) 0.0392(3) 0.0065(3) 0.0062(4)
N2 0.0250(6) 0.0375(7) 0.0382(7) 0.0060(5) 0.0066(5) -0.0012(5)
N3 0.0297(8) 0.0386(7) 0.0364(8) 0.0108(4) 0.0081(7) 0.0058(4)
O4 0.0367(5) 0.0413(6) 0.0362(6) 0.0068(4) 0.0068(4) 0.0048(5)
S1 0.0348(2) 0.0404(2) 0.0711(3) 0.01133(16) 0.0045(2) -0.00761(19)
S2 0.0397(2) 0.0396(2) 0.0507(2) -0.00385(15) 0.00070(17) -0.00315(16)

loop_
_atom_type_symbol
_atom_type_description
_atom_type_scat_dispersion_real
_atom_type_scat_dispersion_imag
_atom_type_scat_source
C C 0.0181 0.0091 'International Tables Vol C Tables 4.2.6.8 and 6.1.1.4'
H H 0.0000 0.0000 'International Tables Vol C Tables 4.2.6.8 and 6.1.1.4'
N N 0.0311 0.0180 'International Tables Vol C Tables 4.2.6.8 and 6.1.1.4'
O O 0.0492 0.0322 'International Tables Vol C Tables 4.2.6.8 and 6.1.1.4'
S S 0.3331 0.5567 'International Tables Vol C Tables 4.2.6.8 and 6.1.1.4'
Cl Cl 0.3639 0.7018 'International Tables Vol C Tables 4.2.6.8 and 6.1.1.4'

loop_
_geom_angle_atom_site_label_1
_geom_angle_atom_site_label_2
_geom_angle_atom_site_label_3
_geom_angle
N2 C1 S2 124.48(11)
N2 C1 S1 120.44(11)
S2 C1 S1 115.06(9)
O4 C4 N3 123.10(15)
O4 C4 C41 122.23(15)
N3 C4 C41 114.67(14)
C12 C11 S1 111.56(14)
C12 C11 H11A 109.3
S1 C11 H11A 109.3
C12 C11 H11B 109.3
S1 C11 H11B 109.3
H11A C11 H11B 108.0
C11 C12 C13 111.95(15)
C11 C12 H12A 109.2
C13 C12 H12A 109.2
C11 C12 H12B 109.2
C13 C12 H12B 109.2
H12A C12 H12B 107.9
N2 C13 C12 113.37(17)
N2 C13 H13A 108.9
C12 C13 H13A 108.9
N2 C13 H13B 108.9
C12 C13 H13B 108.9
H13A C13 H13B 107.7
C42 C41 C46 119.78(15)
C42 C41 C4 117.35(15)
C46 C41 C4 122.82(14)
C41 C42 C43 120.11(17)
C41 C42 H42 119.9
C43 C42 H42 119.9
C44 C43 C42 120.18(17)
C44 C43 Cl3 121.04(14)
C42 C43 Cl3 118.78(16)
C43 C44 C45 119.75(16)
C43 C44 Cl4 120.59(15)
C45 C44 Cl4 119.66(16)
C46 C45 C44 120.15(18)
C46 C45 H45 119.9
C44 C45 H45 119.9
C45 C46 C41 120.01(17)
C45 C46 H46 120.0
C41 C46 H46 120.0
C1 N2 N3 117.84(13)
C1 N2 C13 127.24(13)
N3 N2 C13 114.56(13)
C4 N3 N2 118.72(14)
C4 N3 H3 120.6
N2 N3 H3 120.6
C1 S1 C11 106.23(8)

loop_
_geom_bond_atom_site_label_1
_geom_bond_atom_site_label_2
_geom_bond_distance
C1 N2 1.3437(19)
C1 S2 1.6608(15)
C1 S1 1.7369(14)
C4 O4 1.222(2)
C4 N3 1.353(2)
C4 C41 1.500(2)
C11 C12 1.500(3)
C11 S1 1.8121(19)
C11 H11A 0.9700
C11 H11B 0.9700
C12 C13 1.509(3)
C12 H12A 0.9700
C12 H12B 0.9700
C13 N2 1.469(2)
C13 H13A 0.9700
C13 H13B 0.9700
C41 C42 1.378(3)
C41 C46 1.387(2)
C42 C43 1.387(3)
C42 H42 0.9300
C43 C44 1.379(3)
C43 Cl3 1.7326(19)
C44 C45 1.385(3)
C44 Cl4 1.7283(17)
C45 C46 1.382(3)
C45 H45 0.9300
C46 H46 0.9300
N2 N3 1.3946(18)
N3 H3 0.8600

loop_
_geom_hbond_atom_site_label_D
_geom_hbond_atom_site_label_H
_geom_hbond_atom_site_label_A
_geom_hbond_site_symmetry_A
_geom_hbond_distance_DH
_geom_hbond_distance_HA
_geom_hbond_distance_DA
_geom_hbond_angle_DHA
N3 H3 O4 4_565 0.86 2.06 2.837(2) 149.8

loop_
_geom_torsion_atom_site_label_1
_geom_torsion_atom_site_label_2
_geom_torsion_atom_site_label_3
_geom_torsion_atom_site_label_4
_geom_torsion
S1 C11 C12 C13 58.7(2)
C11 C12 C13 N2 -59.7(3)
O4 C4 C41 C42 -23.8(2)
N3 C4 C41 C42 156.85(16)
O4 C4 C41 C46 153.55(17)
N3 C4 C41 C46 -25.8(2)
C46 C41 C42 C43 1.9(3)
C4 C41 C42 C43 179.37(18)
C41 C42 C43 C44 -0.8(3)
C41 C42 C43 Cl3 -179.85(16)
C42 C43 C44 C45 -0.2(3)
Cl3 C43 C44 C45 178.75(18)
C42 C43 C44 Cl4 179.72(17)
Cl3 C43 C44 Cl4 -1.3(3)
C43 C44 C45 C46 0.2(3)
Cl4 C44 C45 C46 -179.74(17)
C44 C45 C46 C41 0.9(3)
C42 C41 C46 C45 -1.9(3)
C4 C41 C46 C45 -179.24(18)
S2 C1 N2 N3 4.38(19)
S1 C1 N2 N3 -177.16(11)
S2 C1 N2 C13 177.03(14)
S1 C1 N2 C13 -4.5(2)
C12 C13 N2 C1 31.3(3)
C12 C13 N2 N3 -155.80(16)
O4 C4 N3 N2 -0.7(2)
C41 C4 N3 N2 178.64(13)
C1 N2 N3 C4 90.28(19)
C13 N2 N3 C4 -83.29(18)
N2 C1 S1 C11 3.77(15)
S2 C1 S1 C11 -177.62(9)
C12 C11 S1 C1 -30.38(17)

loop_
_cod_related_entry_id
_cod_related_entry_database
_cod_related_entry_code
1 ChemSpider 30654397
